data_4028874
loop_
_publ_author_name
'Alejandro Criado'
'Manuel Vilas-Varela'
'Agust\'in Cobas'
'Dolores P\'erez'
'Diego Pe\~na'
'Enrique Guiti\'an'

_publ_section_title
;
 Stereoselective Tandem Cascade Furan Cycloadditions
;
_journal_name_full 'Journal of Organic Chemistry'
_journal_page_first 12637
_journal_page_last 12649
_journal_paper_doi 10.1021/jo4022265
_journal_volume 78
_journal_year 2013
_chemical_formula_moiety 'C32 H20 O2'
_chemical_formula_sum 'C32 H20 O2'
_chemical_formula_weight 436.48
_chemical_name_systematic
;
?
;
_space_group_IT_number 14
_symmetry_cell_setting monoclinic
_symmetry_space_group_name_Hall '-P 2yn'
_symmetry_space_group_name_H-M 'P 1 21/n 1'
_atom_sites_solution_hydrogens geom
_atom_sites_solution_primary direct
_atom_sites_solution_secondary difmap
_audit_creation_date 2006-11-03T16:36:34-00:00
_audit_creation_method 'WinGX routine CIF_UPDATE'
_cell_angle_alpha 90
_cell_angle_beta 108.1260(10)
_cell_angle_gamma 90
_cell_formula_units_Z 4
_cell_length_a 12.4297(2)
_cell_length_b 10.2084(2)
_cell_length_c 16.7820(3)
_cell_measurement_temperature 100(2)
_cell_volume 2023.75(6)
_computing_cell_refinement 'APPEX2 (BRUKER AXS, 2005)'
_computing_data_collection 'APPEX2 (BRUKER AXS, 2005)'
_computing_data_reduction 'APPEX2 (BRUKER AXS, 2005)'
_computing_molecular_graphics 'Ortep-3 for Windows (Farrugia, 1997)'
_computing_publication_material 'WinGX publication routines (Farrugia, 1999)'
_computing_structure_refinement 'SHELXL-97 (Sheldrick, 1997)'
_computing_structure_solution 'SIR-97 (Giacovazzo et all, 1999'
_diffrn_ambient_temperature 100(2)
_diffrn_measured_fraction_theta_full 0.997
_diffrn_measured_fraction_theta_max 0.997
_diffrn_measurement_device 'four-circle diffractometer'
_diffrn_measurement_device_type 'BRUKER APPEX-II CCD'
_diffrn_measurement_method 'omega and phi scans'
_diffrn_radiation_monochromator graphite
_diffrn_radiation_probe x-ray
_diffrn_radiation_source 'fine-focus sealed tube'
_diffrn_radiation_type MoK\a
_diffrn_radiation_wavelength 0.7107
_diffrn_reflns_av_R_equivalents 0.0744
_diffrn_reflns_av_unetI/netI 0.0546
_diffrn_reflns_limit_h_max 14
_diffrn_reflns_limit_h_min -15
_diffrn_reflns_limit_k_max 12
_diffrn_reflns_limit_k_min 0
_diffrn_reflns_limit_l_max 20
_diffrn_reflns_limit_l_min 0
_diffrn_reflns_number 37994
_diffrn_reflns_theta_full 26.4
_diffrn_reflns_theta_max 26.4
_diffrn_reflns_theta_min 2.37
_exptl_absorpt_coefficient_mu 0.088
_exptl_absorpt_correction_T_max 1
_exptl_absorpt_correction_T_min 0.8522
_exptl_absorpt_correction_type multi-scan
_exptl_absorpt_process_details 'BRUKER SADABS'
_exptl_crystal_colour colourless
_exptl_crystal_colour_primary colourless
_exptl_crystal_density_diffrn 1.433
_exptl_crystal_description prism
_exptl_crystal_F_000 912
_exptl_crystal_size_max 0.11
_exptl_crystal_size_mid 0.08
_exptl_crystal_size_min 0.06
_refine_diff_density_max 0.252
_refine_diff_density_min -0.23
_refine_diff_density_rms 0.047
_refine_ls_extinction_method none
_refine_ls_goodness_of_fit_ref 1.051
_refine_ls_hydrogen_treatment refall
_refine_ls_matrix_type full
_refine_ls_number_parameters 387
_refine_ls_number_reflns 4136
_refine_ls_number_restraints 0
_refine_ls_restrained_S_all 1.051
_refine_ls_R_factor_all 0.0948
_refine_ls_R_factor_gt 0.0501
_refine_ls_shift/su_max 0
_refine_ls_shift/su_mean 0
_refine_ls_structure_factor_coef Fsqd
_refine_ls_weighting_details 'calc w=1/[\s^2^(Fo^2^)+(0.0547P)^2^+0.0966P] where P=(Fo^2^+2Fc^2^)/3'
_refine_ls_weighting_scheme calc
_refine_ls_wR_factor_gt 0.1007
_refine_ls_wR_factor_ref 0.1147
_reflns_number_gt 2703
_reflns_number_total 4136
_reflns_threshold_expression >2sigma(I)
_cod_data_source_file jo4022265_si_003.cif
_cod_data_source_block gt07ck1n
_cod_original_sg_symbol_Hall -P2yn
_cod_database_code 4028874

loop_
_symmetry_equiv_pos_as_xyz
'x, y, z'
'-x+1/2, y+1/2, -z+1/2'
'-x, -y, -z'
'x-1/2, -y-1/2, z-1/2'

loop_
_atom_site_label
_atom_site_type_symbol
_atom_site_fract_x
_atom_site_fract_y
_atom_site_fract_z
_atom_site_U_iso_or_equiv
_atom_site_adp_type
_atom_site_occupancy
_atom_site_symmetry_multiplicity
_atom_site_calc_flag
C1 C 0.57544(16) 0.0599(2) 0.29722(12) 0.0231(5) Uani 1 1 d
C2 C 0.55126(16) 0.1879(2) 0.27634(12) 0.0211(5) Uani 1 1 d
C3 C 0.56495(15) 0.2415(2) 0.20084(12) 0.0210(5) Uani 1 1 d
C4 C 0.54946(17) 0.3740(2) 0.17851(13) 0.0243(5) Uani 1 1 d
C5 C 0.56755(19) 0.4214(2) 0.10695(13) 0.0294(5) Uani 1 1 d
C6 C 0.60310(19) 0.3363(2) 0.05455(14) 0.0310(6) Uani 1 1 d
C7 C 0.61641(17) 0.2059(2) 0.07398(13) 0.0268(5) Uani 1 1 d
C8 C 0.59826(16) 0.1535(2) 0.14601(12) 0.0221(5) Uani 1 1 d
C9 C 0.61351(16) 0.0140(2) 0.16587(12) 0.0219(5) Uani 1 1 d
C10 C 0.63208(17) -0.0793(2) 0.11028(14) 0.0278(5) Uani 1 1 d
C11 C 0.64666(17) -0.2099(2) 0.13111(14) 0.0300(5) Uani 1 1 d
C12 C 0.64130(17) -0.2542(2) 0.20843(14) 0.0278(5) Uani 1 1 d
C13 C 0.62061(17) -0.1659(2) 0.26385(14) 0.0281(5) Uani 1 1 d
C14 C 0.60533(16) -0.0316(2) 0.24370(12) 0.0232(5) Uani 1 1 d
C15 C 0.37604(17) 0.1663(2) 0.31078(13) 0.0214(5) Uani 1 1 d
C16 C 0.29686(17) 0.2049(2) 0.36163(12) 0.0237(5) Uani 1 1 d
C17 C 0.29142(16) 0.3492(2) 0.37521(11) 0.0219(5) Uani 1 1 d
C18 C 0.38904(16) 0.4273(2) 0.38060(11) 0.0198(5) Uani 1 1 d
C19 C 0.48801(16) 0.37702(19) 0.36478(11) 0.0197(5) Uani 1 1 d
C20 C 0.49255(16) 0.2366(2) 0.34007(12) 0.0220(5) Uani 1 1 d
C21 C 0.19724(18) 0.4060(2) 0.38674(12) 0.0255(5) Uani 1 1 d
C22 C 0.19570(18) 0.5394(2) 0.40646(13) 0.0265(5) Uani 1 1 d
C23 C 0.28975(18) 0.6143(2) 0.41746(12) 0.0256(5) Uani 1 1 d
C24 C 0.38877(16) 0.5614(2) 0.40460(12) 0.0217(5) Uani 1 1 d
C25 C 0.48713(18) 0.6382(2) 0.41724(12) 0.0244(5) Uani 1 1 d
C26 C 0.58205(18) 0.5857(2) 0.40453(13) 0.0241(5) Uani 1 1 d
C27 C 0.58071(17) 0.4562(2) 0.37692(12) 0.0229(5) Uani 1 1 d
C28 C 0.53844(18) 0.0335(2) 0.37372(13) 0.0242(5) Uani 1 1 d
C29 C 0.40824(18) 0.0228(2) 0.33936(13) 0.0241(5) Uani 1 1 d
C30 C 0.34267(18) 0.0071(2) 0.40426(13) 0.0253(5) Uani 1 1 d
C31 C 0.21903(19) 0.0012(2) 0.35273(13) 0.0303(5) Uani 1 1 d
C32 C 0.19000(19) 0.1225(2) 0.32659(13) 0.0271(5) Uani 1 1 d
O33 O 0.55494(11) 0.16043(13) 0.41338(8) 0.0232(3) Uani 1 1 d
O34 O 0.34972(11) 0.13645(13) 0.44051(8) 0.0250(4) Uani 1 1 d
H4 H 0.5250(16) 0.4332(18) 0.2138(12) 0.018(5) Uiso 1 1 d
H5 H 0.5612(17) 0.514(2) 0.0956(13) 0.031(6) Uiso 1 1 d
H6 H 0.6315(18) 0.373(2) 0.0108(14) 0.043(7) Uiso 1 1 d
H7 H 0.6394(17) 0.1477(19) 0.0375(13) 0.027(6) Uiso 1 1 d
H10 H 0.6358(18) -0.052(2) 0.0572(14) 0.037(6) Uiso 1 1 d
H11 H 0.6608(18) -0.276(2) 0.0865(13) 0.039(6) Uiso 1 1 d
H12 H 0.6541(16) -0.344(2) 0.2217(13) 0.028(6) Uiso 1 1 d
H13 H 0.6167(16) -0.1963(18) 0.3179(13) 0.023(5) Uiso 1 1 d
H15 H 0.3389(15) 0.1765(18) 0.2498(12) 0.021(5) Uiso 1 1 d
H21 H 0.1282(17) 0.3528(19) 0.3800(13) 0.031(6) Uiso 1 1 d
H22 H 0.1244(18) 0.579(2) 0.4123(13) 0.036(6) Uiso 1 1 d
H23 H 0.2878(17) 0.706(2) 0.4314(13) 0.031(6) Uiso 1 1 d
H25 H 0.4856(16) 0.727(2) 0.4362(13) 0.031(6) Uiso 1 1 d
H26 H 0.6513(17) 0.6401(19) 0.4158(12) 0.025(6) Uiso 1 1 d
H27 H 0.6449(17) 0.4231(18) 0.3652(12) 0.025(6) Uiso 1 1 d
H28 H 0.5804(17) -0.038(2) 0.4141(13) 0.032(6) Uiso 1 1 d
H29 H 0.3805(16) -0.0453(19) 0.2942(12) 0.024(5) Uiso 1 1 d
H30 H 0.3681(16) -0.057(2) 0.4461(12) 0.022(5) Uiso 1 1 d
H31 H 0.1734(19) -0.082(2) 0.3368(14) 0.045(7) Uiso 1 1 d
H32 H 0.1262(16) 0.1602(18) 0.2922(12) 0.014(5) Uiso 1 1 d

loop_
_atom_site_aniso_label
_atom_site_aniso_U_11
_atom_site_aniso_U_22
_atom_site_aniso_U_33
_atom_site_aniso_U_23
_atom_site_aniso_U_13
_atom_site_aniso_U_12
C1 0.0221(11) 0.0298(13) 0.0162(11) 0.0022(9) 0.0041(9) 0.0005(9)
C2 0.0189(10) 0.0267(12) 0.0167(10) -0.0005(9) 0.0040(8) 0.0005(9)
C3 0.0171(10) 0.0290(13) 0.0157(10) -0.0008(9) 0.0033(8) 0.0005(9)
C4 0.0259(11) 0.0274(13) 0.0202(11) -0.0008(10) 0.0078(9) 0.0020(10)
C5 0.0355(13) 0.0285(14) 0.0231(12) 0.0038(10) 0.0076(10) 0.0029(11)
C6 0.0352(13) 0.0375(15) 0.0220(12) 0.0030(11) 0.0115(11) -0.0009(11)
C7 0.0237(11) 0.0373(15) 0.0209(12) -0.0041(10) 0.0091(10) -0.0001(10)
C8 0.0179(10) 0.0265(12) 0.0202(11) 0.0002(9) 0.0036(9) 0.0010(9)
C9 0.0162(10) 0.0270(12) 0.0225(11) -0.0011(9) 0.0062(9) 0.0008(9)
C10 0.0231(11) 0.0377(15) 0.0244(13) -0.0026(11) 0.0101(10) -0.0010(10)
C11 0.0259(12) 0.0318(14) 0.0324(13) -0.0071(11) 0.0090(10) -0.0013(10)
C12 0.0252(12) 0.0230(13) 0.0335(13) -0.0016(11) 0.0067(10) 0.0035(10)
C13 0.0253(12) 0.0312(14) 0.0251(13) 0.0031(10) 0.0038(10) 0.0009(10)
C14 0.0192(10) 0.0256(12) 0.0222(11) -0.0012(9) 0.0027(9) 0.0016(9)
C15 0.0238(11) 0.0262(12) 0.0131(11) -0.0013(9) 0.0044(9) -0.0023(9)
C16 0.0255(11) 0.0313(13) 0.0134(10) 0.0015(9) 0.0047(9) -0.0019(9)
C17 0.0228(11) 0.0321(13) 0.0094(10) 0.0029(9) 0.0030(9) 0.0002(9)
C18 0.0230(11) 0.0256(12) 0.0096(10) 0.0041(9) 0.0033(8) 0.0031(9)
C19 0.0219(10) 0.0251(12) 0.0107(10) 0.0028(9) 0.0031(8) -0.0001(9)
C20 0.0241(11) 0.0276(12) 0.0139(10) 0.0023(9) 0.0054(9) 0.0014(9)
C21 0.0238(12) 0.0382(14) 0.0139(11) 0.0026(9) 0.0049(9) 0.0001(10)
C22 0.0214(11) 0.0415(15) 0.0172(11) 0.0047(10) 0.0070(9) 0.0071(10)
C23 0.0347(13) 0.0286(14) 0.0147(11) 0.0024(9) 0.0095(10) 0.0077(10)
C24 0.0249(11) 0.0270(12) 0.0123(10) 0.0045(9) 0.0043(9) 0.0032(9)
C25 0.0319(12) 0.0233(13) 0.0169(11) 0.0018(10) 0.0058(9) -0.0014(10)
C26 0.0251(11) 0.0279(13) 0.0182(11) 0.0020(9) 0.0050(9) -0.0030(10)
C27 0.0207(11) 0.0315(13) 0.0169(11) 0.0036(9) 0.0066(9) 0.0010(10)
C28 0.0316(12) 0.0221(12) 0.0176(11) -0.0005(9) 0.0058(9) 0.0007(10)
C29 0.0321(12) 0.0252(12) 0.0155(11) -0.0023(9) 0.0079(9) -0.0047(10)
C30 0.0359(13) 0.0234(13) 0.0173(11) 0.0017(10) 0.0092(10) -0.0034(10)
C31 0.0367(13) 0.0346(15) 0.0232(12) -0.0052(10) 0.0146(10) -0.0127(11)
C32 0.0238(12) 0.0393(15) 0.0190(12) -0.0027(10) 0.0077(10) -0.0079(11)
O33 0.0273(8) 0.0247(8) 0.0148(7) 0.0014(6) 0.0026(6) 0.0023(6)
O34 0.0325(8) 0.0271(9) 0.0156(7) 0.0012(6) 0.0079(6) -0.0030(7)

loop_
_atom_type_symbol
_atom_type_description
_atom_type_scat_dispersion_real
_atom_type_scat_dispersion_imag
_atom_type_scat_source
C C 0.0033 0.0016 'International Tables Vol C Tables 4.2.6.8 and 6.1.1.4'
H H 0 0 'International Tables Vol C Tables 4.2.6.8 and 6.1.1.4'
O O 0.0106 0.006 'International Tables Vol C Tables 4.2.6.8 and 6.1.1.4'

loop_
_geom_angle_atom_site_label_1
_geom_angle_atom_site_label_2
_geom_angle_atom_site_label_3
_geom_angle
C2 C1 C14 123.19(18)
C2 C1 C28 106.73(17)
C14 C1 C28 128.68(19)
C1 C2 C3 120.95(18)
C1 C2 C20 104.06(16)
C3 C2 C20 134.09(18)
C4 C3 C8 118.39(18)
C4 C3 C2 123.96(18)
C8 C3 C2 117.64(18)
C5 C4 C3 121.8(2)
C5 C4 H4 119.1(11)
C3 C4 H4 119.1(11)
C4 C5 C6 119.9(2)
C4 C5 H5 119.5(12)
C6 C5 H5 120.4(12)
C7 C6 C5 119.4(2)
C7 C6 H6 120.3(13)
C5 C6 H6 119.2(13)
C6 C7 C8 122.4(2)
C6 C7 H7 119.3(12)
C8 C7 H7 118.3(12)
C7 C8 C3 118.01(19)
C7 C8 C9 121.59(18)
C3 C8 C9 120.40(18)
C10 C9 C14 117.59(19)
C10 C9 C8 123.16(19)
C14 C9 C8 119.21(18)
C11 C10 C9 121.7(2)
C11 C10 H10 118.9(13)
C9 C10 H10 119.4(13)
C10 C11 C12 120.6(2)
C10 C11 H11 118.2(11)
C12 C11 H11 121.1(11)
C13 C12 C11 119.3(2)
C13 C12 H12 122.0(13)
C11 C12 H12 118.7(13)
C12 C13 C14 121.0(2)
C12 C13 H13 119.6(12)
C14 C13 H13 119.4(11)
C13 C14 C9 119.76(19)
C13 C14 C1 121.92(19)
C9 C14 C1 118.23(19)
C16 C15 C20 113.56(16)
C16 C15 C29 102.57(15)
C20 C15 C29 102.28(16)
C16 C15 H15 111.9(11)
C20 C15 H15 111.6(11)
C29 C15 H15 114.3(11)
O34 C16 C17 111.24(16)
O34 C16 C32 100.24(16)
C17 C16 C32 121.75(18)
O34 C16 C15 101.24(15)
C17 C16 C15 113.79(16)
C32 C16 C15 105.94(16)
C21 C17 C18 119.9(2)
C21 C17 C16 121.23(19)
C18 C17 C16 118.76(17)
C24 C18 C17 118.43(18)
C24 C18 C19 118.28(17)
C17 C18 C19 123.28(19)
C27 C19 C18 119.48(19)
C27 C19 C20 120.23(18)
C18 C19 C20 120.19(17)
O33 C20 C19 109.42(15)
O33 C20 C2 99.81(14)
C19 C20 C2 124.26(17)
O33 C20 C15 102.68(15)
C19 C20 C15 114.72(17)
C2 C20 C15 103.07(16)
C17 C21 C22 121.2(2)
C17 C21 H21 119.9(12)
C22 C21 H21 118.9(12)
C23 C22 C21 120.2(2)
C23 C22 H22 120.6(12)
C21 C22 H22 119.2(12)
C22 C23 C24 121.0(2)
C22 C23 H23 119.4(12)
C24 C23 H23 119.6(12)
C25 C24 C23 121.2(2)
C25 C24 C18 119.79(18)
C23 C24 C18 119.03(19)
C26 C25 C24 120.4(2)
C26 C25 H25 121.7(12)
C24 C25 H25 117.8(12)
C25 C26 C27 119.9(2)
C25 C26 H26 119.3(11)
C27 C26 H26 120.8(11)
C19 C27 C26 122.0(2)
C19 C27 H27 119.0(12)
C26 C27 H27 119.0(12)
O33 C28 C1 101.17(16)
O33 C28 C29 102.60(16)
C1 C28 C29 104.79(16)
O33 C28 H28 111.5(12)
C1 C28 H28 117.5(11)
C29 C28 H28 117.1(12)
C28 C29 C15 100.83(16)
C28 C29 C30 117.50(17)
C15 C29 C30 99.91(16)
C28 C29 H29 113.8(11)
C15 C29 H29 115.0(11)
C30 C29 H29 108.9(11)
O34 C30 C31 101.23(17)
O34 C30 C29 102.94(16)
C31 C30 C29 105.29(17)
O34 C30 H30 111.0(12)
C31 C30 H30 116.5(12)
C29 C30 H30 117.8(12)
C32 C31 C30 106.0(2)
C32 C31 H31 128.8(13)
C30 C31 H31 124.7(13)
C31 C32 C16 105.8(2)
C31 C32 H32 134.4(12)
C16 C32 H32 119.6(12)
C28 O33 C20 97.33(14)
C30 O34 C16 95.99(14)

loop_
_geom_bond_atom_site_label_1
_geom_bond_atom_site_label_2
_geom_bond_distance
C1 C2 1.362(3)
C1 C14 1.423(3)
C1 C28 1.516(3)
C2 C3 1.438(3)
C2 C20 1.552(3)
C3 C4 1.401(3)
C3 C8 1.436(3)
C4 C5 1.377(3)
C4 H4 0.960(19)
C5 C6 1.402(3)
C5 H5 0.97(2)
C6 C7 1.368(3)
C6 H6 0.98(2)
C7 C8 1.403(3)
C7 H7 0.96(2)
C8 C9 1.461(3)
C9 C10 1.402(3)
C9 C14 1.420(3)
C10 C11 1.376(3)
C10 H10 0.95(2)
C11 C12 1.395(3)
C11 H11 1.06(2)
C12 C13 1.376(3)
C12 H12 0.94(2)
C13 C14 1.411(3)
C13 H13 0.97(2)
C15 C16 1.541(3)
C15 C20 1.553(3)
C15 C29 1.554(3)
C15 H15 0.989(19)
C16 O34 1.460(2)
C16 C17 1.495(3)
C16 C32 1.527(3)
C17 C21 1.373(3)
C17 C18 1.431(3)
C18 C24 1.427(3)
C18 C19 1.432(3)
C19 C27 1.370(3)
C19 C20 1.498(3)
C20 O33 1.458(2)
C21 C22 1.404(3)
C21 H21 0.99(2)
C22 C23 1.360(3)
C22 H22 1.01(2)
C23 C24 1.420(3)
C23 H23 0.96(2)
C24 C25 1.411(3)
C25 C26 1.371(3)
C25 H25 0.96(2)
C26 C27 1.399(3)
C26 H26 0.99(2)
C27 H27 0.94(2)
C28 O33 1.442(2)
C28 C29 1.544(3)
C28 H28 1.02(2)
C29 C30 1.558(3)
C29 H29 1.01(2)
C30 O34 1.445(2)
C30 C31 1.512(3)
C30 H30 0.94(2)
C31 C32 1.325(3)
C31 H31 1.01(2)
C32 H32 0.908(18)

loop_
_geom_torsion_atom_site_label_1
_geom_torsion_atom_site_label_2
_geom_torsion_atom_site_label_3
_geom_torsion_atom_site_label_4
_geom_torsion
C14 C1 C2 C3 -5.8(3)
C28 C1 C2 C3 -173.38(17)
C14 C1 C2 C20 164.71(18)
C28 C1 C2 C20 -2.8(2)
C1 C2 C3 C4 -175.28(19)
C20 C2 C3 C4 17.5(3)
C1 C2 C3 C8 3.7(3)
C20 C2 C3 C8 -163.5(2)
C8 C3 C4 C5 -1.3(3)
C2 C3 C4 C5 177.6(2)
C3 C4 C5 C6 -0.4(3)
C4 C5 C6 C7 1.8(3)
C5 C6 C7 C8 -1.5(3)
C6 C7 C8 C3 -0.2(3)
C6 C7 C8 C9 -179.7(2)
C4 C3 C8 C7 1.6(3)
C2 C3 C8 C7 -177.39(17)
C4 C3 C8 C9 -178.91(18)
C2 C3 C8 C9 2.1(3)
C7 C8 C9 C10 -8.7(3)
C3 C8 C9 C10 171.83(19)
C7 C8 C9 C14 173.61(19)
C3 C8 C9 C14 -5.8(3)
C14 C9 C10 C11 -2.6(3)
C8 C9 C10 C11 179.68(19)
C9 C10 C11 C12 1.2(3)
C10 C11 C12 C13 0.3(3)
C11 C12 C13 C14 -0.3(3)
C12 C13 C14 C9 -1.2(3)
C12 C13 C14 C1 175.2(2)
C10 C9 C14 C13 2.6(3)
C8 C9 C14 C13 -179.59(18)
C10 C9 C14 C1 -173.90(18)
C8 C9 C14 C1 3.9(3)
C2 C1 C14 C13 -174.54(19)
C28 C1 C14 C13 -9.9(3)
C2 C1 C14 C9 1.9(3)
C28 C1 C14 C9 166.55(19)
C20 C15 C16 O34 -73.45(19)
C29 C15 C16 O34 36.12(18)
C20 C15 C16 C17 46.0(2)
C29 C15 C16 C17 155.54(16)
C20 C15 C16 C32 -177.65(17)
C29 C15 C16 C32 -68.08(19)
O34 C16 C17 C21 -93.6(2)
C32 C16 C17 C21 24.1(3)
C15 C16 C17 C21 152.88(18)
O34 C16 C17 C18 83.1(2)
C32 C16 C17 C18 -159.22(18)
C15 C16 C17 C18 -30.5(2)
C21 C17 C18 C24 4.9(3)
C16 C17 C18 C24 -171.77(17)
C21 C17 C18 C19 -176.42(18)
C16 C17 C18 C19 6.9(3)
C24 C18 C19 C27 3.1(3)
C17 C18 C19 C27 -175.55(18)
C24 C18 C19 C20 179.52(17)
C17 C18 C19 C20 0.9(3)
C27 C19 C20 O33 77.2(2)
C18 C19 C20 O33 -99.15(19)
C27 C19 C20 C2 -40.1(3)
C18 C19 C20 C2 143.54(18)
C27 C19 C20 C15 -168.03(17)
C18 C19 C20 C15 15.6(2)
C1 C2 C20 O33 34.59(19)
C3 C2 C20 O33 -156.7(2)
C1 C2 C20 C19 156.34(18)
C3 C2 C20 C19 -35.0(3)
C1 C2 C20 C15 -71.00(19)
C3 C2 C20 C15 97.7(2)
C16 C15 C20 O33 80.02(19)
C29 C15 C20 O33 -29.73(18)
C16 C15 C20 C19 -38.6(2)
C29 C15 C20 C19 -148.35(16)
C16 C15 C20 C2 -176.59(15)
C29 C15 C20 C2 73.66(18)
C18 C17 C21 C22 -2.0(3)
C16 C17 C21 C22 174.59(18)
C17 C21 C22 C23 -2.3(3)
C21 C22 C23 C24 3.6(3)
C22 C23 C24 C25 -178.98(19)
C22 C23 C24 C18 -0.6(3)
C17 C18 C24 C25 174.76(17)
C19 C18 C24 C25 -4.0(3)
C17 C18 C24 C23 -3.6(3)
C19 C18 C24 C23 177.65(17)
C23 C24 C25 C26 -179.98(18)
C18 C24 C25 C26 1.7(3)
C24 C25 C26 C27 1.5(3)
C18 C19 C27 C26 0.0(3)
C20 C19 C27 C26 -176.36(18)
C25 C26 C27 C19 -2.4(3)
C2 C1 C28 O33 -30.3(2)
C14 C1 C28 O33 163.04(19)
C2 C1 C28 C29 76.0(2)
C14 C1 C28 C29 -90.6(2)
O33 C28 C29 C15 37.61(18)
C1 C28 C29 C15 -67.71(19)
O33 C28 C29 C30 -69.7(2)
C1 C28 C29 C30 -175.00(18)
C16 C15 C29 C28 -122.15(16)
C20 C15 C29 C28 -4.26(19)
C16 C15 C29 C30 -1.44(19)
C20 C15 C29 C30 116.44(16)
C28 C29 C30 O34 73.6(2)
C15 C29 C30 O34 -34.25(19)
C28 C29 C30 C31 179.23(18)
C15 C29 C30 C31 71.41(19)
O34 C30 C31 C32 32.7(2)
C29 C30 C31 C32 -74.2(2)
C30 C31 C32 C16 0.4(2)
O34 C16 C32 C31 -32.9(2)
C17 C16 C32 C31 -155.91(18)
C15 C16 C32 C31 72.0(2)
C1 C28 O33 C20 51.01(16)
C29 C28 O33 C20 -57.09(16)
C19 C20 O33 C28 175.86(15)
C2 C20 O33 C28 -52.32(16)
C15 C20 O33 C28 53.59(16)
C31 C30 O34 C16 -51.24(17)
C29 C30 O34 C16 57.51(17)
C17 C16 O34 C30 -178.89(16)
C32 C16 O34 C30 51.02(17)
C15 C16 O34 C30 -57.67(16)
